data_1547493
loop_
_publ_author_name
'Wang, Jian'
'Lebedev, Oleg I.'
'Lee, Kathleen'
'Dolyniuk, Juli-Anna'
'Klavins, Peter'
'Bux, Sabah K.'
'Kovnir, Kirill'

_publ_section_title
;
 High-efficiency Thermoelectric Ba8Cu14Ge6P26: Bridging the gap between
 tetrel-based and tetrel-free clathrates
;
_journal_name_full 'Chem. Sci.'
_journal_paper_doi 10.1039/C7SC03482B
_journal_year 2017
_chemical_formula_sum 'Ba8 Cu14 Ge6 P26'
_chemical_formula_weight 3229.04
_space_group_crystal_system cubic
_space_group_IT_number 223
_space_group_name_Hall '-P 4n 2 3'
_space_group_name_H-M_alt 'P m -3 n'
_symmetry_space_group_name_Hall '-P 4n 2 3'
_symmetry_space_group_name_H-M 'P m -3 n'
_audit_creation_method SHELXL-2014/6
_audit_update_record
;
2017-08-09 deposited with the CCDC.
2017-09-29 downloaded from the CCDC.
;
_cell_angle_alpha 90
_cell_angle_beta 90
_cell_angle_gamma 90
_cell_formula_units_Z 1
_cell_length_a 10.0626(8)
_cell_length_b 10.0626(8)
_cell_length_c 10.0626(8)
_cell_measurement_reflns_used 15568
_cell_measurement_temperature 90(2)
_cell_measurement_theta_max 31.508
_cell_measurement_theta_min 2.863
_cell_volume 1018.90(14)
_computing_cell_refinement 'SMART V5.625 (Bruker, 2000)'
_computing_data_collection 'SMART V5.625 (Bruker, 2000)'
_computing_data_reduction 'SAINT V6.32 (Bruker, 2001)'
_computing_publication_material 'SHELXL-97 (Sheldrick, 1997)'
_computing_structure_refinement 'SHELXL-97 (Sheldrick, 1997)'
_computing_structure_solution 'SHELXS-97 (Sheldrick, 1990)'
_diffrn_ambient_temperature 90(2)
_diffrn_measured_fraction_theta_full 1.000
_diffrn_measured_fraction_theta_max 1.000
_diffrn_measurement_device_type 'Bruker APEX II CCD area-detector'
_diffrn_measurement_method 'profile data from \w scans'
_diffrn_radiation_type MoK\a
_diffrn_radiation_wavelength 0.71073
_diffrn_reflns_av_R_equivalents 0.0550
_diffrn_reflns_av_unetI/netI 0.0116
_diffrn_reflns_Laue_measured_fraction_full 1.000
_diffrn_reflns_Laue_measured_fraction_max 1.000
_diffrn_reflns_limit_h_max 14
_diffrn_reflns_limit_h_min -14
_diffrn_reflns_limit_k_max 14
_diffrn_reflns_limit_k_min -14
_diffrn_reflns_limit_l_max 14
_diffrn_reflns_limit_l_min -14
_diffrn_reflns_number 15568
_diffrn_reflns_point_group_measured_fraction_full 1.000
_diffrn_reflns_point_group_measured_fraction_max 1.000
_diffrn_reflns_theta_full 25.242
_diffrn_reflns_theta_max 31.508
_diffrn_reflns_theta_min 2.863
_diffrn_source 'fine-focus sealed tube'
_exptl_absorpt_coefficient_mu 20.086
_exptl_absorpt_correction_type multi-scan
_exptl_absorpt_process_details 'SADABS v2.03 (Bruker, 2003)'
_exptl_crystal_colour Black
_exptl_crystal_density_diffrn 5.263
_exptl_crystal_description Block
_exptl_crystal_F_000 1436
_exptl_crystal_size_max 0.060
_exptl_crystal_size_mid 0.050
_exptl_crystal_size_min 0.020
_exptl_transmission_factor_max 0.567
_exptl_transmission_factor_min 0.359
_refine_diff_density_max 0.805
_refine_diff_density_min -0.529
_refine_diff_density_rms 0.132
_refine_ls_extinction_coef 0.00092(10)
_refine_ls_extinction_expression Fc^*^=kFc[1+0.001xFc^2^\l^3^/sin(2\q)]^-1/4^
_refine_ls_extinction_method SHELXL
_refine_ls_goodness_of_fit_ref 1.149
_refine_ls_hydrogen_treatment undef
_refine_ls_matrix_type full
_refine_ls_number_parameters 25
_refine_ls_number_reflns 333
_refine_ls_number_restraints 6
_refine_ls_restrained_S_all 1.135
_refine_ls_R_factor_all 0.0189
_refine_ls_R_factor_gt 0.0164
_refine_ls_shift/su_max 0.005
_refine_ls_shift/su_mean 0.001
_refine_ls_structure_factor_coef Fsqd
_refine_ls_weighting_details 'w=1/[\s^2^(Fo^2^)+(0.0057P)^2^+4.6740P] where P=(Fo^2^+2Fc^2^)/3'
_refine_ls_weighting_scheme calc
_refine_ls_wR_factor_gt 0.0309
_refine_ls_wR_factor_ref 0.0317
_reflns_Friedel_coverage 0.000
_reflns_number_gt 300
_reflns_number_total 333
_reflns_threshold_expression 'I > 2\s(I)'
_cod_data_source_file c7sc03482b2.cif
_cod_data_source_block Ba8Cu14Ge6P26
_cod_depositor_comments
;
The following automatic conversions were performed:

'_exptl_absorpt_correction_type' value 'Multi-scan' changed to
'multi-scan' according to
/home/data/users/saulius/crontab/automatic-downloads/rss-feeds/RSC/lib/dictionaries/cif_core.dic
dictionary named 'cif_core.dic' version 2.4.2 from 2011-04-26.

Automatic conversion script
Id: cif_fix_values 4973 2017-02-22 13:04:09Z antanas 
;
_cod_original_cell_volume 1018.9(2)
_cod_database_code 1547493
_shelx_space_group_comment
;
The symmetry employed for this shelxl refinement is uniquely defined
by the following loop, which should always be used as a source of
symmetry information in preference to the above space-group names.
They are only intended as comments.
;
_shelx_estimated_absorpt_t_min 0.379
_shelx_estimated_absorpt_t_max 0.689
_shelxl_version_number 2014/6

loop_
_space_group_symop_operation_xyz
'x, y, z'
'-x, -y, z'
'-x, y, -z'
'x, -y, -z'
'z, x, y'
'z, -x, -y'
'-z, -x, y'
'-z, x, -y'
'y, z, x'
'-y, z, -x'
'y, -z, -x'
'-y, -z, x'
'y+1/2, x+1/2, -z+1/2'
'-y+1/2, -x+1/2, -z+1/2'
'y+1/2, -x+1/2, z+1/2'
'-y+1/2, x+1/2, z+1/2'
'x+1/2, z+1/2, -y+1/2'
'-x+1/2, z+1/2, y+1/2'
'-x+1/2, -z+1/2, -y+1/2'
'x+1/2, -z+1/2, y+1/2'
'z+1/2, y+1/2, -x+1/2'
'z+1/2, -y+1/2, x+1/2'
'-z+1/2, y+1/2, x+1/2'
'-z+1/2, -y+1/2, -x+1/2'
'-x, -y, -z'
'x, y, -z'
'x, -y, z'
'-x, y, z'
'-z, -x, -y'
'-z, x, y'
'z, x, -y'
'z, -x, y'
'-y, -z, -x'
'y, -z, x'
'-y, z, x'
'y, z, -x'
'-y-1/2, -x-1/2, z-1/2'
'y-1/2, x-1/2, z-1/2'
'-y-1/2, x-1/2, -z-1/2'
'y-1/2, -x-1/2, -z-1/2'
'-x-1/2, -z-1/2, y-1/2'
'x-1/2, -z-1/2, -y-1/2'
'x-1/2, z-1/2, y-1/2'
'-x-1/2, z-1/2, -y-1/2'
'-z-1/2, -y-1/2, x-1/2'
'-z-1/2, y-1/2, -x-1/2'
'z-1/2, -y-1/2, -x-1/2'
'z-1/2, y-1/2, x-1/2'

loop_
_atom_site_label
_atom_site_type_symbol
_atom_site_fract_x
_atom_site_fract_y
_atom_site_fract_z
_atom_site_U_iso_or_equiv
_atom_site_adp_type
_atom_site_occupancy
_atom_site_site_symmetry_order
_atom_site_calc_flag
_atom_site_refinement_flags_posn
_atom_site_refinement_flags_adp
_atom_site_refinement_flags_occupancy
Ba1 Ba 0.0000 0.0000 0.0000 0.00608(14) Uani 1 24 d S T P
Ba2 Ba 0.2500 0.5000 0.0000 0.02143(14) Uani 1 8 d S T P
P1 P 0.2500 0.0000 0.5000 0.0066(4) Uani 0.609(18) 8 d S T P
Cu1 Cu 0.2500 0.0000 0.5000 0.0066(4) Uani 0.35(3) 8 d S T P
Ge1 Ge 0.2500 0.0000 0.5000 0.0066(4) Uani 0.04(3) 8 d S T P
P2 P 0.18502(4) 0.18502(4) 0.18502(4) 0.0075(2) Uani 0.687(11) 3 d S T P
Cu2 Cu 0.18502(4) 0.18502(4) 0.18502(4) 0.0075(2) Uani 0.221(13) 3 d S T P
Ge2 Ge 0.18502(4) 0.18502(4) 0.18502(4) 0.0075(2) Uani 0.089(12) 3 d S T P
P3 P 0.0000 0.30861(5) 0.12066(5) 0.00760(15) Uani 0.473(8) 2 d S T P
Cu3 Cu 0.0000 0.30861(5) 0.12066(5) 0.00760(15) Uani 0.348(9) 2 d S T P
Ge3 Ge 0.0000 0.30861(5) 0.12066(5) 0.00760(15) Uani 0.181(8) 2 d S T P

loop_
_atom_site_aniso_label
_atom_site_aniso_U_11
_atom_site_aniso_U_22
_atom_site_aniso_U_33
_atom_site_aniso_U_23
_atom_site_aniso_U_13
_atom_site_aniso_U_12
Ba1 0.00608(14) 0.00608(14) 0.00608(14) 0.000 0.000 0.000
Ba2 0.0077(2) 0.02831(18) 0.02831(18) 0.000 0.000 0.000
P1 0.0071(6) 0.0063(4) 0.0063(4) 0.000 0.000 0.000
Cu1 0.0071(6) 0.0063(4) 0.0063(4) 0.000 0.000 0.000
Ge1 0.0071(6) 0.0063(4) 0.0063(4) 0.000 0.000 0.000
P2 0.0075(2) 0.0075(2) 0.0075(2) -0.00100(14) -0.00100(14) -0.00100(14)
Cu2 0.0075(2) 0.0075(2) 0.0075(2) -0.00100(14) -0.00100(14) -0.00100(14)
Ge2 0.0075(2) 0.0075(2) 0.0075(2) -0.00100(14) -0.00100(14) -0.00100(14)
P3 0.0076(2) 0.0070(2) 0.0082(2) -0.00112(18) 0.000 0.000
Cu3 0.0076(2) 0.0070(2) 0.0082(2) -0.00112(18) 0.000 0.000
Ge3 0.0076(2) 0.0070(2) 0.0082(2) -0.00112(18) 0.000 0.000

loop_
_atom_type_symbol
_atom_type_description
_atom_type_scat_dispersion_real
_atom_type_scat_dispersion_imag
_atom_type_scat_source
P P 0.1023 0.0942 'International Tables Vol C Tables 4.2.6.8 and 6.1.1.4'
Cu Cu 0.3201 1.2651 'International Tables Vol C Tables 4.2.6.8 and 6.1.1.4'
Ge Ge 0.1547 1.8001 'International Tables Vol C Tables 4.2.6.8 and 6.1.1.4'
Ba Ba -0.3244 2.2819 'International Tables Vol C Tables 4.2.6.8 and 6.1.1.4'

loop_
_geom_angle_atom_site_label_1
_geom_angle_atom_site_label_2
_geom_angle_atom_site_label_3
_geom_angle
_geom_angle_site_symmetry_1
_geom_angle_site_symmetry_3
P2 Ba1 Ge2 180.0 . 25
P2 Ba1 Cu2 180.0 . 25
Ge2 Ba1 Cu2 0.00(4) 25 25
P2 Ba1 P2 180.000(12) . 25
Ge2 Ba1 P2 0.0 25 25
Cu2 Ba1 P2 0.0 25 25
P2 Ba1 Ge2 70.5 . 28
Ge2 Ba1 Ge2 109.5 25 28
Cu2 Ba1 Ge2 109.5 25 28
P2 Ba1 Ge2 109.5 25 28
P2 Ba1 Ge2 109.5 . 4
Ge2 Ba1 Ge2 70.5 25 4
Cu2 Ba1 Ge2 70.5 25 4
P2 Ba1 Ge2 70.5 25 4
Ge2 Ba1 Ge2 180.0 28 4
P2 Ba1 P2 109.5 . 2
Ge2 Ba1 P2 70.5 25 2
Cu2 Ba1 P2 70.5 25 2
P2 Ba1 P2 70.5 25 2
Ge2 Ba1 P2 70.5 28 2
Ge2 Ba1 P2 109.5 4 2
P2 Ba1 P2 70.529(1) . 26
Ge2 Ba1 P2 109.5 25 26
Cu2 Ba1 P2 109.5 25 26
P2 Ba1 P2 109.5 25 26
Ge2 Ba1 P2 109.5 28 26
Ge2 Ba1 P2 70.5 4 26
P2 Ba1 P2 180.0 2 26
P2 Ba1 P2 109.5 . 3
Ge2 Ba1 P2 70.5 25 3
Cu2 Ba1 P2 70.5 25 3
P2 Ba1 P2 70.5 25 3
Ge2 Ba1 P2 70.5 28 3
Ge2 Ba1 P2 109.5 4 3
P2 Ba1 P2 109.5 2 3
P2 Ba1 P2 70.5 26 3
P2 Ba1 P2 70.5 . 27
Ge2 Ba1 P2 109.5 25 27
Cu2 Ba1 P2 109.5 25 27
P2 Ba1 P2 109.5 25 27
Ge2 Ba1 P2 109.5 28 27
Ge2 Ba1 P2 70.5 4 27
P2 Ba1 P2 70.5 2 27
P2 Ba1 P2 109.5 26 27
P2 Ba1 P2 180.000(12) 3 27
Ge3 Ba2 Ge3 162.939(17) 17 26
Ge3 Ba2 Cu3 0.00(2) 17 17
Ge3 Ba2 Cu3 162.939(17) 26 17
Ge3 Ba2 Cu3 162.939(17) 17 26
Ge3 Ba2 Cu3 0.000(16) 26 26
Cu3 Ba2 Cu3 162.939(17) 17 26
Ge3 Ba2 P3 123.3 17 .
Ge3 Ba2 P3 41.9 26 .
Cu3 Ba2 P3 123.3 17 .
Cu3 Ba2 P3 41.9 26 .
Ge3 Ba2 P3 0.0 17 17
Ge3 Ba2 P3 162.9 26 17
Cu3 Ba2 P3 0.0 17 17
Cu3 Ba2 P3 162.9 26 17
P3 Ba2 P3 123.349(8) . 17
Ge3 Ba2 P3 162.9 17 26
Ge3 Ba2 P3 0.0 26 26
Cu3 Ba2 P3 162.9 17 26
Cu3 Ba2 P3 0.0 26 26
P3 Ba2 P3 41.937(17) . 26
P3 Ba2 P3 162.939(17) 17 26
Ge3 Ba2 Ge3 41.937(17) 17 42_666
Ge3 Ba2 Ge3 123.349(8) 26 42_666
Cu3 Ba2 Ge3 41.937(17) 17 42_666
Cu3 Ba2 Ge3 123.349(8) 26 42_666
P3 Ba2 Ge3 98.2 . 42_666
P3 Ba2 Ge3 41.937(17) 17 42_666
P3 Ba2 Ge3 123.349(8) 26 42_666
Ge3 Ba2 Cu3 41.937(17) 17 42_666
Ge3 Ba2 Cu3 123.349(8) 26 42_666
Cu3 Ba2 Cu3 41.937(17) 17 42_666
Cu3 Ba2 Cu3 123.349(8) 26 42_666
P3 Ba2 Cu3 98.2 . 42_666
P3 Ba2 Cu3 41.937(17) 17 42_666
P3 Ba2 Cu3 123.349(8) 26 42_666
Ge3 Ba2 Cu3 0.00(2) 42_666 42_666
Ge3 Ba2 P3 41.9 17 42_666
Ge3 Ba2 P3 123.3 26 42_666
Cu3 Ba2 P3 41.9 17 42_666
Cu3 Ba2 P3 123.3 26 42_666
P3 Ba2 P3 98.249(14) . 42_666
P3 Ba2 P3 41.937(17) 17 42_666
P3 Ba2 P3 123.349(8) 26 42_666
Ge3 Ba2 P3 0.0 42_666 42_666
Cu3 Ba2 P3 0.0 42_666 42_666
Ge3 P1 Ge3 108.270(13) 45_666 5
Ge3 P1 Cu3 0.000(14) 45_666 45_666
Ge3 P1 Cu3 108.270(13) 5 45_666
Ge3 P1 Cu3 108.270(13) 45_666 5
Ge3 P1 Cu3 0.00(2) 5 5
Cu3 P1 Cu3 108.270(13) 45_666 5
Ge3 P1 P3 0.0 45_666 45_666
Ge3 P1 P3 108.3 5 45_666
Cu3 P1 P3 0.0 45_666 45_666
Cu3 P1 P3 108.3 5 45_666
Ge3 P1 P3 108.3 45_666 5
Ge3 P1 P3 0.0 5 5
Cu3 P1 P3 108.3 45_666 5
Cu3 P1 P3 0.0 5 5
P3 P1 P3 108.270(13) 45_666 5
Ge3 P1 Ge3 111.90(3) 45_666 46_656
Ge3 P1 Ge3 108.270(13) 5 46_656
Cu3 P1 Ge3 111.90(3) 45_666 46_656
Cu3 P1 Ge3 108.270(13) 5 46_656
P3 P1 Ge3 111.90(3) 45_666 46_656
P3 P1 Ge3 108.270(13) 5 46_656
Ge3 P1 P3 108.3 45_666 6_556
Ge3 P1 P3 111.9 5 6_556
Cu3 P1 P3 108.3 45_666 6_556
Cu3 P1 P3 111.9 5 6_556
P3 P1 P3 108.270(13) 45_666 6_556
P3 P1 P3 111.90(3) 5 6_556
Ge3 P1 P3 108.3 46_656 6_556
Ge3 P1 P3 111.9 45_666 46_656
Ge3 P1 P3 108.3 5 46_656
Cu3 P1 P3 111.9 45_666 46_656
Cu3 P1 P3 108.3 5 46_656
P3 P1 P3 111.90(3) 45_666 46_656
P3 P1 P3 108.270(13) 5 46_656
Ge3 P1 P3 0.0 46_656 46_656
P3 P1 P3 108.270(13) 6_556 46_656
Ge3 P1 Ge3 108.270(13) 45_666 6_556
Ge3 P1 Ge3 111.90(3) 5 6_556
Cu3 P1 Ge3 108.270(13) 45_666 6_556
Cu3 P1 Ge3 111.90(3) 5 6_556
P3 P1 Ge3 108.270(13) 45_666 6_556
P3 P1 Ge3 111.90(3) 5 6_556
Ge3 P1 Ge3 108.270(13) 46_656 6_556
P3 P1 Ge3 0.00(2) 6_556 6_556
P3 P1 Ge3 108.270(13) 46_656 6_556
Ge3 P1 Cu3 108.270(13) 45_666 6_556
Ge3 P1 Cu3 111.90(3) 5 6_556
Cu3 P1 Cu3 108.270(13) 45_666 6_556
Cu3 P1 Cu3 111.90(3) 5 6_556
P3 P1 Cu3 108.270(13) 45_666 6_556
P3 P1 Cu3 111.90(3) 5 6_556
Ge3 P1 Cu3 108.270(13) 46_656 6_556
P3 P1 Cu3 0.00(2) 6_556 6_556
P3 P1 Cu3 108.270(13) 46_656 6_556
Ge3 P1 Cu3 0.00(2) 6_556 6_556
Ge3 P1 Cu3 111.90(3) 45_666 46_656
Ge3 P1 Cu3 108.270(13) 5 46_656
Cu3 P1 Cu3 111.90(3) 45_666 46_656
Cu3 P1 Cu3 108.270(13) 5 46_656
P3 P1 Cu3 111.90(3) 45_666 46_656
P3 P1 Cu3 108.270(13) 5 46_656
Ge3 P1 Cu3 0.000(14) 46_656 46_656
P3 P1 Cu3 108.270(13) 6_556 46_656
P3 P1 Cu3 0.000(14) 46_656 46_656
Ge3 P1 Cu3 108.270(13) 6_556 46_656
Cu3 P1 Cu3 108.270(13) 6_556 46_656
Ge2 P2 Cu2 0.00(3) 14 14
Ge2 P2 P2 0.0 14 14
Cu2 P2 P2 0.0 14 14
Ge2 P2 Ge3 108.28(2) 14 9
Cu2 P2 Ge3 108.28(2) 14 9
P2 P2 Ge3 108.28(2) 14 9
Ge2 P2 Ge3 108.28(2) 14 5
Cu2 P2 Ge3 108.28(2) 14 5
P2 P2 Ge3 108.28(2) 14 5
Ge3 P2 Ge3 110.64(2) 9 5
Ge2 P2 Cu3 108.28(2) 14 9
Cu2 P2 Cu3 108.28(2) 14 9
P2 P2 Cu3 108.28(2) 14 9
Ge3 P2 Cu3 0.00(2) 9 9
Ge3 P2 Cu3 110.64(2) 5 9
Ge2 P2 Cu3 108.28(2) 14 5
Cu2 P2 Cu3 108.28(2) 14 5
P2 P2 Cu3 108.28(2) 14 5
Ge3 P2 Cu3 110.64(2) 9 5
Ge3 P2 Cu3 0.00(2) 5 5
Cu3 P2 Cu3 110.64(2) 9 5
Ge2 P2 P3 108.28(2) 14 9
Cu2 P2 P3 108.28(2) 14 9
P2 P2 P3 108.28(2) 14 9
Ge3 P2 P3 0.0 9 9
Ge3 P2 P3 110.6 5 9
Cu3 P2 P3 0.0 9 9
Cu3 P2 P3 110.6 5 9
Ge2 P2 P3 108.28(2) 14 5
Cu2 P2 P3 108.28(2) 14 5
P2 P2 P3 108.28(2) 14 5
Ge3 P2 P3 110.6 9 5
Ge3 P2 P3 0.0 5 5
Cu3 P2 P3 110.6 9 5
Cu3 P2 P3 0.0 5 5
P3 P2 P3 110.64(2) 9 5
Ge2 P2 P3 108.28(2) 14 .
Cu2 P2 P3 108.28(2) 14 .
P2 P2 P3 108.28(2) 14 .
Ge3 P2 P3 110.6 9 .
Ge3 P2 P3 110.6 5 .
Cu3 P2 P3 110.6 9 .
Cu3 P2 P3 110.6 5 .
P3 P2 P3 110.64(2) 9 .
P3 P2 P3 110.64(2) 5 .
Ge1 P3 Cu1 0.0 9 9
Ge1 P3 P1 0.0 9 9
Cu1 P3 P1 0.0 9 9
Ge1 P3 P2 106.65(2) 9 .
Cu1 P3 P2 106.65(2) 9 .
P1 P3 P2 106.65(2) 9 .
Ge1 P3 Ge2 106.65(2) 9 28
Cu1 P3 Ge2 106.65(2) 9 28
P1 P3 Ge2 106.65(2) 9 28
P2 P3 Ge2 106.0 . 28
Ge1 P3 Cu2 106.65(2) 9 28
Cu1 P3 Cu2 106.65(2) 9 28
P1 P3 Cu2 106.65(2) 9 28
P2 P3 Cu2 106.0 . 28
Ge2 P3 Cu2 0.000(5) 28 28
Ge1 P3 P2 106.65(2) 9 28
Cu1 P3 P2 106.65(2) 9 28
P1 P3 P2 106.65(2) 9 28
P2 P3 P2 106.04(3) . 28
Ge2 P3 P2 0.0 28 28
Cu2 P3 P2 0.0 28 28
Ge1 P3 Ge3 124.050(13) 9 26
Cu1 P3 Ge3 124.050(13) 9 26
P1 P3 Ge3 124.050(13) 9 26
P2 P3 Ge3 106.133(15) . 26
Ge2 P3 Ge3 106.134(15) 28 26
Cu2 P3 Ge3 106.134(15) 28 26
P2 P3 Ge3 106.134(15) 28 26
Ge1 P3 Cu3 124.050(13) 9 26
Cu1 P3 Cu3 124.050(13) 9 26
P1 P3 Cu3 124.050(13) 9 26
P2 P3 Cu3 106.133(15) . 26
Ge2 P3 Cu3 106.134(15) 28 26
Cu2 P3 Cu3 106.134(15) 28 26
P2 P3 Cu3 106.134(15) 28 26
Ge3 P3 Cu3 0.0 26 26
Ge1 P3 P3 124.050(13) 9 26
Cu1 P3 P3 124.050(13) 9 26
P1 P3 P3 124.050(13) 9 26
P2 P3 P3 106.133(15) . 26
Ge2 P3 P3 106.134(15) 28 26
Cu2 P3 P3 106.134(15) 28 26
P2 P3 P3 106.134(15) 28 26
Ge3 P3 P3 0.0 26 26
Cu3 P3 P3 0.0 26 26

loop_
_geom_bond_atom_site_label_1
_geom_bond_atom_site_label_2
_geom_bond_distance
_geom_bond_site_symmetry_2
Ba1 P2 3.2248(8) .
Ba1 Ge2 3.2248(8) 25
Ba1 Cu2 3.2248(8) 25
Ba1 P2 3.2248(8) 25
Ba1 Ge2 3.2248(8) 28
Ba1 Ge2 3.2248(8) 4
Ba1 P2 3.2248(8) 2
Ba1 P2 3.2248(8) 26
Ba1 P2 3.2248(8) 3
Ba1 P2 3.2248(8) 27
Ba2 Ge3 3.3929(4) 17
Ba2 Ge3 3.3929(4) 26
Ba2 Cu3 3.3929(4) 17
Ba2 Cu3 3.3929(4) 26
Ba2 P3 3.3929(4) .
Ba2 P3 3.3929(4) 17
Ba2 P3 3.3929(4) 26
Ba2 Ge3 3.3929(4) 42_666
Ba2 Cu3 3.3929(4) 42_666
Ba2 P3 3.3929(4) 42_666
P1 Ge3 2.3244(5) 45_666
P1 Ge3 2.3244(5) 5
P1 Cu3 2.3244(5) 45_666
P1 Cu3 2.3244(5) 5
P1 P3 2.3244(5) 45_666
P1 P3 2.3244(5) 5
P1 Ge3 2.3244(5) 46_656
P1 P3 2.3244(5) 6_556
P1 P3 2.3244(5) 46_656
P1 Ge3 2.3244(5) 6_556
P1 Cu3 2.3244(5) 6_556
P1 Cu3 2.3244(5) 46_656
P2 Ge2 2.2649(15) 14
P2 Cu2 2.2649(15) 14
P2 P2 2.2649(15) 14
P2 Ge3 2.3307(4) 9
P2 Ge3 2.3307(4) 5
P2 Cu3 2.3307(4) 9
P2 Cu3 2.3307(4) 5
P2 P3 2.3307(4) 9
P2 P3 2.3307(4) 5
P2 P3 2.3307(4) .
P3 Ge1 2.3244(5) 9
P3 Cu1 2.3244(5) 9
P3 P1 2.3244(5) 9
P3 Ge2 2.3307(4) 28
P3 Cu2 2.3307(4) 28
P3 P2 2.3307(4) 28
P3 Ge3 2.4283(11) 26
P3 Cu3 2.4283(11) 26
P3 P3 2.4283(11) 26
